data_2239038
loop_
_publ_author_name
'Takouachet, Radhwane'
'Benali-Cherif, Rim'
'Benali-Cherif, Nourredine'

_publ_section_title
;
 Cytosinium hydrogen selenite
;
_journal_issue 2
_journal_name_full 'Acta Crystallographica Section E'
_journal_page_first o186
_journal_page_last o187
_journal_paper_doi 10.1107/S1600536814001275
_journal_volume 70
_journal_year 2014
_chemical_formula_iupac 'C4 H6 N3 O +, H Se O3 -'
_chemical_formula_moiety 'C4 H6 N3 O +, H O3 Se -'
_chemical_formula_sum 'C4 H7 N3 O4 Se'
_chemical_formula_weight 240.09
_chemical_name_common
;
Cytosinium hydrogen selenite
;
_chemical_name_systematic
;
6-Amino-2-methylidene-2,3-dihydropyrimidin-1-ium hydrogen selenite
;
_space_group_crystal_system orthorhombic
_space_group_IT_number 29
_space_group_name_Hall 'P 2c -2ac'
_space_group_name_H-M_alt 'P c a 21'
_symmetry_space_group_name_Hall 'P 2c -2ac'
_symmetry_space_group_name_H-M 'P c a 21'
_atom_sites_solution_hydrogens difmap
_atom_sites_solution_primary direct
_atom_sites_solution_secondary difmap
_audit_creation_method SHELXL-2013
_cell_angle_alpha 90
_cell_angle_beta 90
_cell_angle_gamma 90
_cell_formula_units_Z 4
_cell_length_a 7.0051(3)
_cell_length_b 8.6342(2)
_cell_length_c 12.7131(3)
_cell_measurement_reflns_used 5415
_cell_measurement_temperature 293(2)
_cell_measurement_theta_max 29.51
_cell_measurement_theta_min 3.75
_cell_volume 768.93(4)
_computing_cell_refinement 'DENZO and SCALEPACK (Otwinowski & Minor, 1997)'
_computing_data_collection 'COLLECT (Hooft, 1998)'
_computing_data_reduction 'DENZO and SCALEPACK (Otwinowski & Minor, 1997)'
_computing_molecular_graphics 'Platon (Spek, 2009)'
_computing_publication_material 'SHELXL-2013 (Sheldrick, 2008) and Platon (Spek, 2009)'
_computing_structure_refinement 'SHELXL-2013 (Sheldrick, 2008)'
_computing_structure_solution 'SIR2004 (Burla <i>et al.</i>, 2005)'
_diffrn_ambient_temperature 293(2)
_diffrn_measured_fraction_theta_full 0.993
_diffrn_measured_fraction_theta_max 0.995
_diffrn_measurement_device_type 'Nonius KappaCCD'
_diffrn_measurement_method '\w - \q scans'
_diffrn_radiation_monochromator graphite
_diffrn_radiation_source 'fine-focus sealed tube'
_diffrn_radiation_type MoK\a
_diffrn_radiation_wavelength 0.71073
_diffrn_reflns_av_R_equivalents 0.0673
_diffrn_reflns_limit_h_max 8
_diffrn_reflns_limit_h_min -8
_diffrn_reflns_limit_k_max 10
_diffrn_reflns_limit_k_min -10
_diffrn_reflns_limit_l_max 15
_diffrn_reflns_limit_l_min -14
_diffrn_reflns_number 4568
_diffrn_reflns_theta_full 25.242
_diffrn_reflns_theta_max 25.995
_diffrn_reflns_theta_min 3.746
_exptl_absorpt_coefficient_mu 4.863
_exptl_absorpt_correction_T_max 0.3690
_exptl_absorpt_correction_T_min 0.2954
_exptl_absorpt_correction_type multi-scan
_exptl_absorpt_process_details '(Blessing, 1995)'
_exptl_crystal_colour colourless
_exptl_crystal_density_diffrn 2.074
_exptl_crystal_description prism
_exptl_crystal_F_000 472
_exptl_crystal_size_max 0.20
_exptl_crystal_size_mid 0.15
_exptl_crystal_size_min 0.10
_refine_diff_density_max 0.455
_refine_diff_density_min -0.492
_refine_ls_abs_structure_details
;
Flack parameter determined using 518 quotients
[(<i>I</i>^+^)-(<i>I</i>^-^)]/[(<i>I</i>^+^)+(<i>I</i>^-^)]
(Parsons <i>et al.</i>, 2013)
;
_refine_ls_abs_structure_Flack -0.02(3)
_refine_ls_extinction_coef 0.018(4)
_refine_ls_extinction_expression Fc^*^=kFc[1+0.001xFc^2^\l^3^/sin(2\q)]^-1/4^
_refine_ls_extinction_method SHELXL
_refine_ls_goodness_of_fit_ref 1.042
_refine_ls_hydrogen_treatment mixed
_refine_ls_matrix_type full
_refine_ls_number_parameters 125
_refine_ls_number_reflns 1494
_refine_ls_number_restraints 7
_refine_ls_restrained_S_all 1.040
_refine_ls_R_factor_all 0.0513
_refine_ls_R_factor_gt 0.0416
_refine_ls_shift/su_max 0.000
_refine_ls_shift/su_mean 0.000
_refine_ls_structure_factor_coef Fsqd
_refine_ls_weighting_details 'w=1/[\s^2^(Fo^2^)+(0.0404P)^2^+0.8215P] where P=(Fo^2^+2Fc^2^)/3'
_refine_ls_weighting_scheme calc
_refine_ls_wR_factor_gt 0.0929
_refine_ls_wR_factor_ref 0.0977
_reflns_number_gt 1283
_reflns_number_total 1494
_reflns_threshold_expression 'I > 2\s(I)'
_cod_data_source_file su2689sup1.cif
_cod_data_source_block I
_cod_database_code 2239038
_cod_database_fobs_code 2239038
_shelx_space_group_comment
;
The symmetry employed for this shelxl refinement is uniquely defined
by the following loop, which should always be used as a source of
symmetry information in preference to the above space-group names.
They are only intended as comments.
;
_shelxl_version_number 2.013

loop_
_space_group_symop_operation_xyz
'x, y, z'
'-x, -y, z+1/2'
'-x+1/2, y, z+1/2'
'x+1/2, -y, z'

loop_
_atom_site_type_symbol
_atom_site_label
_atom_site_fract_x
_atom_site_fract_y
_atom_site_fract_z
_atom_site_U_iso_or_equiv
_atom_site_adp_type
_atom_site_calc_flag
_atom_site_occupancy
O O1 0.9370(10) 0.0316(8) 0.0502(5) 0.050(2) Uani d 1
N N1 0.8269(12) -0.0384(8) 0.2127(7) 0.0392(19) Uani d 1
H H1A 0.832(17) -0.134(5) 0.194(8) 0.047 Uiso d 1
N N2 0.8534(12) 0.2200(8) 0.1669(6) 0.0363(17) Uani d 1
H H2A 0.885(14) 0.300(8) 0.130(7) 0.044 Uiso d 1
N N3 0.7775(19) 0.4148(8) 0.2818(10) 0.047(3) Uani d 1
H H3A 0.732(17) 0.455(9) 0.337(5) 0.056 Uiso d 1
H H3B 0.817(16) 0.489(8) 0.245(6) 0.056 Uiso d 1
C C1 0.8779(14) 0.0666(10) 0.1365(8) 0.037(2) Uani d 1
C C2 0.7901(14) 0.2661(10) 0.2619(8) 0.036(2) Uani d 1
C C3 0.7485(14) 0.1527(10) 0.3383(8) 0.041(2) Uani d 1
H H3 0.7088 0.1799 0.4056 0.049 Uiso calc 1
C C4 0.7686(17) 0.0029(10) 0.3095(8) 0.041(2) Uani d 1
H H4 0.7413 -0.0742 0.3583 0.049 Uiso calc 1
Se Se1 0.43127(11) 0.36795(7) 0.02452(11) 0.0378(4) Uani d 1
O O2 0.2460(11) 0.3114(7) -0.0579(6) 0.0444(16) Uani d 1
H H2 0.147(10) 0.350(12) -0.038(10) 0.067 Uiso d 1
O O3 0.3461(15) 0.3439(7) 0.1431(6) 0.054(2) Uani d 1
O O4 0.4180(9) 0.5615(6) 0.0084(8) 0.0432(19) Uani d 1

loop_
_atom_site_aniso_label
_atom_site_aniso_U_11
_atom_site_aniso_U_22
_atom_site_aniso_U_33
_atom_site_aniso_U_12
_atom_site_aniso_U_13
_atom_site_aniso_U_23
O1 0.063(4) 0.039(3) 0.048(6) 0.004(3) 0.007(3) -0.006(3)
N1 0.051(5) 0.022(3) 0.045(5) 0.001(3) -0.005(4) 0.003(3)
N2 0.051(4) 0.023(4) 0.035(4) 0.000(3) -0.001(3) 0.004(3)
N3 0.062(8) 0.029(3) 0.049(5) 0.002(5) 0.004(5) -0.004(4)
C1 0.038(5) 0.024(4) 0.047(6) -0.001(4) -0.004(4) -0.004(4)
C2 0.043(7) 0.030(4) 0.035(6) 0.004(4) -0.002(5) -0.001(4)
C3 0.050(6) 0.036(5) 0.036(5) -0.004(4) 0.000(4) -0.002(4)
C4 0.045(6) 0.035(5) 0.042(6) -0.003(4) -0.003(5) 0.009(4)
Se1 0.0425(5) 0.0233(4) 0.0475(5) 0.0031(3) -0.0018(7) -0.0008(7)
O2 0.046(4) 0.035(3) 0.053(4) 0.002(3) -0.002(3) -0.009(3)
O3 0.098(6) 0.022(3) 0.041(4) 0.005(3) -0.001(4) 0.002(3)
O4 0.052(3) 0.023(3) 0.055(5) -0.001(2) 0.003(4) -0.001(3)

loop_
_atom_type_symbol
_atom_type_description
_atom_type_scat_dispersion_real
_atom_type_scat_dispersion_imag
_atom_type_scat_source
C C 0.0033 0.0016 'International Tables Vol C Tables 4.2.6.8 and 6.1.1.4'
H H 0.0000 0.0000 'International Tables Vol C Tables 4.2.6.8 and 6.1.1.4'
N N 0.0061 0.0033 'International Tables Vol C Tables 4.2.6.8 and 6.1.1.4'
O O 0.0106 0.0060 'International Tables Vol C Tables 4.2.6.8 and 6.1.1.4'
Se Se -0.0929 2.2259 'International Tables Vol C Tables 4.2.6.8 and 6.1.1.4'

loop_
_geom_angle_atom_site_label_1
_geom_angle_atom_site_label_2
_geom_angle_atom_site_label_3
_geom_angle
C4 N1 C1 123.3(7)
C4 N1 H1A 121(7)
C1 N1 H1A 115(7)
C2 N2 C1 124.9(8)
C2 N2 H2A 110(7)
C1 N2 H2A 125(7)
C2 N3 H3A 126(6)
C2 N3 H3B 128(6)
H3A N3 H3B 106(5)
O1 C1 N1 124.3(9)
O1 C1 N2 122.1(9)
N1 C1 N2 113.6(8)
N3 C2 N2 119.0(9)
N3 C2 C3 122.2(10)
N2 C2 C3 118.7(8)
C4 C3 C2 117.2(9)
C4 C3 H3 121.4
C2 C3 H3 121.4
N1 C4 C3 122.2(8)
N1 C4 H4 118.9
C3 C4 H4 118.9
O3 Se1 O4 102.6(4)
O3 Se1 O2 104.3(5)
O4 Se1 O2 99.4(4)
Se1 O2 H2 110(9)

loop_
_geom_bond_atom_site_label_1
_geom_bond_atom_site_label_2
_geom_bond_distance
O1 C1 1.211(11)
N1 C4 1.345(14)
N1 C1 1.374(13)
N1 H1A 0.85(3)
N2 C2 1.346(11)
N2 C1 1.391(11)
N2 H2A 0.86(3)
N3 C2 1.312(12)
N3 H3A 0.84(3)
N3 H3B 0.84(3)
C2 C3 1.409(13)
C3 C4 1.352(12)
C3 H3 0.9300
C4 H4 0.9300
Se1 O3 1.634(8)
Se1 O4 1.686(6)
Se1 O2 1.738(7)
O2 H2 0.81(3)

loop_
_geom_hbond_atom_site_label_D
_geom_hbond_atom_site_label_H
_geom_hbond_atom_site_label_A
_geom_hbond_site_symmetry_A
_geom_hbond_distance_DH
_geom_hbond_distance_HA
_geom_hbond_distance_DA
_geom_hbond_angle_DHA
N1 H1A Se1 4 0.85(3) 3.04(6) 3.789(9) 148(9)
N1 H1A O3 4 0.85(3) 1.93(3) 2.785(10) 176(10)
N2 H2A O4 4_565 0.86(3) 1.97(5) 2.798(12) 160(10)
N3 H3A Se1 2_665 0.84(3) 3.06(3) 3.896(12) 174(7)
N3 H3A O2 2_665 0.84(3) 2.42(7) 3.126(12) 141(8)
N3 H3A O4 2_665 0.84(3) 2.42(4) 3.196(17) 152(8)
N3 H3B O3 4_565 0.84(3) 1.95(4) 2.772(12) 166(12)
O2 H2 Se1 4_465 0.81(3) 2.97(6) 3.691(7) 149(10)
O2 H2 O4 4_465 0.81(3) 1.87(3) 2.682(10) 180(14)
C3 H3 O1 3_655 0.93 2.46 3.168(12) 133
C4 H4 O2 2_655 0.93 2.31 3.196(11) 159

loop_
_geom_torsion_atom_site_label_1
_geom_torsion_atom_site_label_2
_geom_torsion_atom_site_label_3
_geom_torsion_atom_site_label_4
_geom_torsion
C4 N1 C1 O1 177.3(10)
C4 N1 C1 N2 -3.4(14)
C2 N2 C1 O1 -179.4(10)
C2 N2 C1 N1 1.3(13)
C1 N2 C2 N3 178.4(10)
C1 N2 C2 C3 1.5(15)
N3 C2 C3 C4 -179.2(12)
N2 C2 C3 C4 -2.4(15)
C1 N1 C4 C3 2.7(17)
C2 C3 C4 N1 0.4(16)
